data_7211577
loop_
_publ_author_name
'DeBurgomaster, Paul'
'Ouellette, Wayne'
'Liu, Hongxue'
'O'Connor, Charles J.'
'Zubieta, Jon'

_publ_section_title
;
 Hydrothermal chemistry of vanadium oxides with aromatic di- and
 tri-phosphonates in the presence of secondary metal copper(II) cationic
 complex subunits
;
_journal_issue 2
_journal_name_full CrystEngComm
_journal_page_first 446
_journal_paper_doi 10.1039/b910641c
_journal_volume 12
_journal_year 2010
_chemical_formula_moiety 'C18 H13 Cu N2 O8 P2 V'
_chemical_formula_sum 'C18 H13 Cu N2 O8 P2 V'
_chemical_formula_weight 561.72
_chemical_name_systematic
;
?
;
_space_group_IT_number 14
_symmetry_cell_setting monoclinic
_symmetry_space_group_name_Hall '-P 2ybc'
_symmetry_space_group_name_H-M 'P 1 21/c 1'
_atom_sites_solution_hydrogens geom
_atom_sites_solution_primary direct
_atom_sites_solution_secondary difmap
_audit_creation_method SHELXL-97
_cell_angle_alpha 90.00
_cell_angle_beta 101.147(2)
_cell_angle_gamma 90.00
_cell_formula_units_Z 4
_cell_length_a 9.4396(8)
_cell_length_b 15.8795(13)
_cell_length_c 13.8189(12)
_cell_measurement_reflns_used 5654
_cell_measurement_temperature 90(2)
_cell_measurement_theta_max 28.29
_cell_measurement_theta_min 2.55
_cell_volume 2032.3(3)
_computing_cell_refinement 'Bruker SMART (Bruker, 2002)'
_computing_data_collection 'Bruker SMART (Bruker, 2002)'
_computing_data_reduction 'Bruker SAINT (Bruker, 2002)'
_computing_molecular_graphics 'CrystalMaker (Palmer, 2006)'
_computing_publication_material 'Bruker SHELXTL (Bruker, 2002)'
_computing_structure_refinement 'SHELXL-97 (Sheldrick, 1997)'
_computing_structure_solution 'SHELXS-97 (Sheldrick, 1997)'
_diffrn_ambient_temperature 90(2)
_diffrn_detector_area_resol_mean 512
_diffrn_measured_fraction_theta_full 0.999
_diffrn_measured_fraction_theta_max 0.999
_diffrn_measurement_device_type 'Bruker APEX CCD area detector'
_diffrn_measurement_method 'Phi and omega scans'
_diffrn_radiation_monochromator graphite
_diffrn_radiation_probe x-ray
_diffrn_radiation_type MoK\a
_diffrn_radiation_wavelength 0.71073
_diffrn_reflns_av_R_equivalents 0.0231
_diffrn_reflns_av_sigmaI/netI 0.0216
_diffrn_reflns_limit_h_max 12
_diffrn_reflns_limit_h_min -12
_diffrn_reflns_limit_k_max 21
_diffrn_reflns_limit_k_min -21
_diffrn_reflns_limit_l_max 18
_diffrn_reflns_limit_l_min -18
_diffrn_reflns_number 20876
_diffrn_reflns_theta_full 28.29
_diffrn_reflns_theta_max 28.29
_diffrn_reflns_theta_min 1.98
_diffrn_source 'fine-focus sealed tube'
_diffrn_standards_decay_% 0.001
_exptl_absorpt_coefficient_mu 1.715
_exptl_absorpt_correction_T_max 0.8472
_exptl_absorpt_correction_T_min 0.7254
_exptl_absorpt_correction_type multi-scan
_exptl_absorpt_process_details 'SADABS SHELXL-97 (Sheldrick, 1997)'
_exptl_crystal_colour green
_exptl_crystal_density_diffrn 1.836
_exptl_crystal_density_method 'not measured'
_exptl_crystal_description plate
_exptl_crystal_F_000 1124
_exptl_crystal_size_max 0.20
_exptl_crystal_size_mid 0.20
_exptl_crystal_size_min 0.10
_refine_diff_density_max 0.638
_refine_diff_density_min -0.505
_refine_diff_density_rms 0.098
_refine_ls_extinction_method none
_refine_ls_goodness_of_fit_ref 1.291
_refine_ls_hydrogen_treatment mixed
_refine_ls_matrix_type full
_refine_ls_number_parameters 293
_refine_ls_number_reflns 5047
_refine_ls_number_restraints 0
_refine_ls_restrained_S_all 1.291
_refine_ls_R_factor_all 0.0454
_refine_ls_R_factor_gt 0.0447
_refine_ls_shift/su_max 0.001
_refine_ls_shift/su_mean 0.000
_refine_ls_structure_factor_coef Fsqd
_refine_ls_weighting_details 'calc w=1/[\s^2^(Fo^2^)+(0.0202P)^2^+5.5902P] where P=(Fo^2^+2Fc^2^)/3'
_refine_ls_weighting_scheme calc
_refine_ls_wR_factor_gt 0.0943
_refine_ls_wR_factor_ref 0.0947
_reflns_number_gt 4973
_reflns_number_total 5047
_reflns_threshold_expression >2sigma(I)
_cod_data_source_file b910641c.txt
_cod_data_source_block 2
_cod_depositor_comments
;
The following automatic conversions were performed:

'_symmetry_cell_setting' value 'Monoclinic' changed to 'monoclinic'
according to /home/saulius/struct/CIF-dictionaries/cif_core.dic
dictionary named 'cif_core.dic' version 2.4.2 from 2011-04-26.

Automatic conversion script
Id: cif_fix_values 1891 2012-01-12 08:04:46Z andrius 
;
_cod_original_sg_symbol_Hall -P2ybc
_cod_original_sg_symbol_H-M P2(1)/c
_cod_database_code 7211577

loop_
_symmetry_equiv_pos_as_xyz
'x, y, z'
'-x, y+1/2, -z+1/2'
'-x, -y, -z'
'x, -y-1/2, z-1/2'

loop_
_atom_site_label
_atom_site_type_symbol
_atom_site_fract_x
_atom_site_fract_y
_atom_site_fract_z
_atom_site_U_iso_or_equiv
_atom_site_adp_type
_atom_site_occupancy
_atom_site_symmetry_multiplicity
_atom_site_calc_flag
_atom_site_refinement_flags
Cu1 Cu 0.79389(4) 0.29621(2) 0.35518(2) 0.01166(9) Uani 1 1 d .
V1 V 0.72613(5) 0.22085(3) 0.58973(3) 0.01187(11) Uani 1 1 d .
P2 P 0.68122(8) 0.11481(4) 0.40352(5) 0.01171(14) Uani 1 1 d .
P1 P 0.51628(8) -0.20918(4) 0.28014(5) 0.01186(14) Uani 1 1 d .
N1 N 1.0075(3) 0.27951(15) 0.39980(17) 0.0138(5) Uani 1 1 d .
N2 N 0.8555(3) 0.41828(15) 0.35781(18) 0.0143(5) Uani 1 1 d .
O1 O 0.4053(2) -0.17233(13) 0.19715(14) 0.0138(4) Uani 1 1 d .
O2 O 0.4505(2) -0.22462(14) 0.37369(15) 0.0170(4) Uani 1 1 d .
O3 O 0.5901(2) -0.28900(13) 0.25553(16) 0.0169(4) Uani 1 1 d .
O4 O 0.5172(2) 0.12369(13) 0.38330(16) 0.0154(4) Uani 1 1 d .
O5 O 0.7393(2) 0.12348(13) 0.51725(15) 0.0161(4) Uani 1 1 d .
O6 O 0.7585(2) 0.17454(12) 0.34664(15) 0.0147(4) Uani 1 1 d .
O7 O 0.8556(2) 0.22188(14) 0.68588(15) 0.0168(4) Uani 1 1 d .
O8 O 0.7449(2) 0.30080(13) 0.51974(15) 0.0168(4) Uani 1 1 d .
C1 C 0.6547(3) -0.13207(17) 0.3182(2) 0.0125(5) Uani 1 1 d .
C2 C 0.7994(3) -0.15229(18) 0.3217(2) 0.0153(5) Uani 1 1 d .
H2 H 0.8247 -0.2071 0.3034 0.018 Uiso 1 1 calc R
C3 C 0.9068(3) -0.09264(19) 0.3519(2) 0.0171(6) Uani 1 1 d .
H3 H 1.0052 -0.1067 0.3545 0.021 Uiso 1 1 calc R
C4 C 0.8694(3) -0.01254(19) 0.3780(2) 0.0172(6) Uani 1 1 d .
H4 H 0.9430 0.0279 0.3990 0.021 Uiso 1 1 calc R
C5 C 0.7251(3) 0.00948(17) 0.3740(2) 0.0129(5) Uani 1 1 d .
C6 C 0.6180(3) -0.05129(18) 0.3446(2) 0.0127(5) Uani 1 1 d .
H6 H 0.5196 -0.0374 0.3425 0.015 Uiso 1 1 calc R
C7 C 0.7752(3) 0.48709(19) 0.3371(2) 0.0181(6) Uani 1 1 d .
H7 H 0.6731 0.4814 0.3225 0.022 Uiso 1 1 calc R
C8 C 0.8354(4) 0.5676(2) 0.3360(3) 0.0234(7) Uani 1 1 d .
H8 H 0.7747 0.6155 0.3215 0.028 Uiso 1 1 calc R
C9 C 0.9832(4) 0.57693(19) 0.3561(3) 0.0236(7) Uani 1 1 d .
H9 H 1.0254 0.6311 0.3545 0.028 Uiso 1 1 calc R
C10 C 1.0713(3) 0.50532(19) 0.3791(2) 0.0190(6) Uani 1 1 d .
C11 C 1.0018(3) 0.42766(18) 0.3798(2) 0.0148(5) Uani 1 1 d .
C12 C 1.2271(3) 0.5070(2) 0.4001(3) 0.0238(7) Uani 1 1 d .
H12 H 1.2760 0.5593 0.3996 0.029 Uiso 1 1 calc R
C13 C 1.3047(3) 0.4354(2) 0.4206(2) 0.0220(6) Uani 1 1 d .
H13 H 1.4072 0.4382 0.4338 0.026 Uiso 1 1 calc R
C14 C 1.2351(3) 0.35518(19) 0.4228(2) 0.0164(6) Uani 1 1 d .
C15 C 1.0834(3) 0.35208(18) 0.4022(2) 0.0135(5) Uani 1 1 d .
C16 C 1.3090(3) 0.2783(2) 0.4422(2) 0.0189(6) Uani 1 1 d .
H16 H 1.4115 0.2771 0.4567 0.023 Uiso 1 1 calc R
C17 C 1.2315(3) 0.2051(2) 0.4401(2) 0.0211(6) Uani 1 1 d .
H17 H 1.2801 0.1528 0.4531 0.025 Uiso 1 1 calc R
C18 C 1.0803(3) 0.2078(2) 0.4187(2) 0.0196(6) Uani 1 1 d .
H18 H 1.0279 0.1566 0.4176 0.023 Uiso 1 1 calc R
H4' H 0.484(6) 0.154(4) 0.329(4) 0.072(18) Uiso 1 1 d .

loop_
_atom_site_aniso_label
_atom_site_aniso_U_11
_atom_site_aniso_U_22
_atom_site_aniso_U_33
_atom_site_aniso_U_23
_atom_site_aniso_U_13
_atom_site_aniso_U_12
Cu1 0.00932(16) 0.01054(16) 0.01457(17) 0.00113(12) 0.00097(12) -0.00033(12)
V1 0.0123(2) 0.0114(2) 0.0119(2) -0.00055(16) 0.00224(17) 0.00002(17)
P2 0.0124(3) 0.0098(3) 0.0129(3) 0.0001(2) 0.0024(2) 0.0012(2)
P1 0.0103(3) 0.0114(3) 0.0134(3) -0.0012(2) 0.0010(2) 0.0003(2)
N1 0.0126(11) 0.0158(11) 0.0129(11) 0.0011(9) 0.0026(9) 0.0002(9)
N2 0.0134(11) 0.0139(11) 0.0155(11) -0.0009(9) 0.0030(9) -0.0006(9)
O1 0.0116(9) 0.0143(9) 0.0139(9) 0.0000(7) -0.0012(7) -0.0008(7)
O2 0.0135(9) 0.0225(11) 0.0154(10) 0.0009(8) 0.0040(8) -0.0012(8)
O3 0.0133(9) 0.0141(10) 0.0217(10) -0.0040(8) -0.0004(8) 0.0024(8)
O4 0.0134(10) 0.0143(9) 0.0189(10) 0.0040(8) 0.0037(8) 0.0030(8)
O5 0.0221(10) 0.0120(9) 0.0134(9) -0.0024(7) 0.0013(8) 0.0012(8)
O6 0.0161(10) 0.0110(9) 0.0174(10) 0.0008(7) 0.0043(8) 0.0000(7)
O7 0.0155(10) 0.0217(11) 0.0135(9) -0.0030(8) 0.0033(8) 0.0024(8)
O8 0.0236(11) 0.0121(9) 0.0155(10) 0.0006(8) 0.0056(8) -0.0009(8)
C1 0.0125(12) 0.0139(12) 0.0111(12) 0.0003(10) 0.0023(10) -0.0002(10)
C2 0.0155(13) 0.0142(13) 0.0160(13) -0.0031(10) 0.0030(10) 0.0024(10)
C3 0.0091(12) 0.0171(14) 0.0245(15) -0.0024(11) 0.0018(11) 0.0023(10)
C4 0.0115(13) 0.0158(13) 0.0226(14) -0.0027(11) -0.0011(11) -0.0014(10)
C5 0.0151(13) 0.0114(12) 0.0123(12) 0.0006(10) 0.0029(10) 0.0017(10)
C6 0.0088(12) 0.0166(13) 0.0121(12) -0.0010(10) 0.0009(9) 0.0012(10)
C7 0.0142(13) 0.0162(14) 0.0224(14) -0.0006(11) -0.0002(11) 0.0008(11)
C8 0.0207(15) 0.0147(14) 0.0331(17) -0.0009(12) 0.0008(13) 0.0023(12)
C9 0.0241(16) 0.0121(13) 0.0340(18) -0.0028(12) 0.0042(13) -0.0035(12)
C10 0.0159(14) 0.0185(14) 0.0224(15) -0.0054(11) 0.0034(11) -0.0022(11)
C11 0.0130(13) 0.0172(13) 0.0139(13) -0.0028(10) 0.0021(10) -0.0002(10)
C12 0.0155(14) 0.0210(15) 0.0349(18) -0.0090(13) 0.0045(13) -0.0072(12)
C13 0.0127(13) 0.0247(16) 0.0287(16) -0.0076(13) 0.0038(12) -0.0021(12)
C14 0.0140(13) 0.0218(14) 0.0131(13) -0.0020(11) 0.0018(10) -0.0014(11)
C15 0.0136(13) 0.0168(13) 0.0104(12) -0.0006(10) 0.0029(10) 0.0011(10)
C16 0.0117(13) 0.0277(16) 0.0165(13) 0.0014(12) 0.0003(10) 0.0052(11)
C17 0.0194(15) 0.0236(15) 0.0206(14) 0.0074(12) 0.0045(12) 0.0078(12)
C18 0.0164(14) 0.0186(14) 0.0237(15) 0.0068(12) 0.0039(11) 0.0018(11)

loop_
_atom_type_symbol
_atom_type_description
_atom_type_scat_dispersion_real
_atom_type_scat_dispersion_imag
_atom_type_scat_source
C C 0.0033 0.0016 'International Tables Vol C Tables 4.2.6.8 and 6.1.1.4'
H H 0.0000 0.0000 'International Tables Vol C Tables 4.2.6.8 and 6.1.1.4'
N N 0.0061 0.0033 'International Tables Vol C Tables 4.2.6.8 and 6.1.1.4'
O O 0.0106 0.0060 'International Tables Vol C Tables 4.2.6.8 and 6.1.1.4'
P P 0.1023 0.0942 'International Tables Vol C Tables 4.2.6.8 and 6.1.1.4'
V V 0.3005 0.5294 'International Tables Vol C Tables 4.2.6.8 and 6.1.1.4'
Cu Cu 0.3201 1.2651 'International Tables Vol C Tables 4.2.6.8 and 6.1.1.4'

loop_
_geom_angle_atom_site_label_1
_geom_angle_atom_site_label_2
_geom_angle_atom_site_label_3
_geom_angle
_geom_angle_site_symmetry_1
_geom_angle_site_symmetry_3
O1 Cu1 O6 95.14(8) 2_655 .
O1 Cu1 N1 171.47(9) 2_655 .
O6 Cu1 N1 92.16(9) . .
O1 Cu1 N2 90.82(9) 2_655 .
O6 Cu1 N2 172.28(9) . .
N1 Cu1 N2 81.55(10) . .
O1 Cu1 O8 89.71(8) 2_655 .
O6 Cu1 O8 91.44(8) . .
N1 Cu1 O8 94.52(9) . .
N2 Cu1 O8 93.50(8) . .
O7 V1 O8 109.14(11) . .
O7 V1 O2 110.78(10) . 3_656
O8 V1 O2 110.34(10) . 3_656
O7 V1 O5 109.35(10) . .
O8 V1 O5 107.61(10) . .
O2 V1 O5 109.55(10) 3_656 .
O6 P2 O4 115.00(12) . .
O6 P2 O5 110.91(12) . .
O4 P2 O5 108.75(12) . .
O6 P2 C5 108.22(12) . .
O4 P2 C5 108.42(13) . .
O5 P2 C5 105.02(12) . .
O1 P1 O3 115.72(12) . .
O1 P1 O2 111.15(12) . .
O3 P1 O2 109.19(12) . .
O1 P1 C1 108.45(12) . .
O3 P1 C1 107.23(12) . .
O2 P1 C1 104.43(12) . .
C18 N1 C15 118.3(2) . .
C18 N1 Cu1 128.6(2) . .
C15 N1 Cu1 112.96(19) . .
C7 N2 C11 118.0(3) . .
C7 N2 Cu1 129.4(2) . .
C11 N2 Cu1 112.58(19) . .
P1 O1 Cu1 131.33(13) . 2_645
P1 O2 V1 138.84(13) . 3_656
P2 O4 H4' 112(4) . .
P2 O5 V1 124.50(12) . .
P2 O6 Cu1 133.07(13) . .
V1 O8 Cu1 126.93(11) . .
C2 C1 C6 119.6(3) . .
C2 C1 P1 120.4(2) . .
C6 C1 P1 120.0(2) . .
C3 C2 C1 120.4(3) . .
C3 C2 H2 119.8 . .
C1 C2 H2 119.8 . .
C4 C3 C2 119.7(3) . .
C4 C3 H3 120.2 . .
C2 C3 H3 120.2 . .
C3 C4 C5 121.0(3) . .
C3 C4 H4 119.5 . .
C5 C4 H4 119.5 . .
C4 C5 C6 118.9(3) . .
C4 C5 P2 119.5(2) . .
C6 C5 P2 121.7(2) . .
C1 C6 C5 120.5(2) . .
C1 C6 H6 119.7 . .
C5 C6 H6 119.7 . .
N2 C7 C8 122.5(3) . .
N2 C7 H7 118.7 . .
C8 C7 H7 118.7 . .
C9 C8 C7 119.5(3) . .
C9 C8 H8 120.2 . .
C7 C8 H8 120.2 . .
C8 C9 C10 119.3(3) . .
C8 C9 H9 120.3 . .
C10 C9 H9 120.3 . .
C11 C10 C9 117.2(3) . .
C11 C10 C12 118.5(3) . .
C9 C10 C12 124.4(3) . .
N2 C11 C10 123.4(3) . .
N2 C11 C15 115.9(3) . .
C10 C11 C15 120.6(3) . .
C13 C12 C10 121.0(3) . .
C13 C12 H12 119.5 . .
C10 C12 H12 119.5 . .
C12 C13 C14 121.3(3) . .
C12 C13 H13 119.4 . .
C14 C13 H13 119.4 . .
C16 C14 C15 117.1(3) . .
C16 C14 C13 124.2(3) . .
C15 C14 C13 118.6(3) . .
N1 C15 C14 123.2(3) . .
N1 C15 C11 116.7(2) . .
C14 C15 C11 120.0(3) . .
C17 C16 C14 119.3(3) . .
C17 C16 H16 120.3 . .
C14 C16 H16 120.3 . .
C16 C17 C18 119.8(3) . .
C16 C17 H17 120.1 . .
C18 C17 H17 120.1 . .
N1 C18 C17 122.3(3) . .
N1 C18 H18 118.9 . .
C17 C18 H18 118.9 . .

loop_
_geom_bond_atom_site_label_1
_geom_bond_atom_site_label_2
_geom_bond_distance
_geom_bond_site_symmetry_2
Cu1 O1 1.945(2) 2_655
Cu1 O6 1.960(2) .
Cu1 N1 2.009(2) .
Cu1 N2 2.022(2) .
Cu1 O8 2.408(2) .
V1 O7 1.622(2) .
V1 O8 1.626(2) .
V1 O2 1.834(2) 3_656
V1 O5 1.859(2) .
P2 O6 1.507(2) .
P2 O4 1.525(2) .
P2 O5 1.567(2) .
P2 C5 1.789(3) .
P1 O1 1.514(2) .
P1 O3 1.516(2) .
P1 O2 1.558(2) .
P1 C1 1.794(3) .
N1 C18 1.329(4) .
N1 C15 1.354(4) .
N2 C7 1.329(4) .
N2 C11 1.364(4) .
O1 Cu1 1.9445(19) 2_645
O2 V1 1.834(2) 3_656
O4 H4' 0.89(6) .
C1 C2 1.395(4) .
C1 C6 1.396(4) .
C2 C3 1.391(4) .
C2 H2 0.9500 .
C3 C4 1.386(4) .
C3 H3 0.9500 .
C4 C5 1.397(4) .
C4 H4 0.9500 .
C5 C6 1.400(4) .
C6 H6 0.9500 .
C7 C8 1.401(4) .
C7 H7 0.9500 .
C8 C9 1.377(5) .
C8 H8 0.9500 .
C9 C10 1.408(4) .
C9 H9 0.9500 .
C10 C11 1.398(4) .
C10 C12 1.443(4) .
C11 C15 1.427(4) .
C12 C13 1.354(5) .
C12 H12 0.9500 .
C13 C14 1.435(4) .
C13 H13 0.9500 .
C14 C16 1.406(4) .
C14 C15 1.406(4) .
C16 C17 1.370(5) .
C16 H16 0.9500 .
C17 C18 1.402(4) .
C17 H17 0.9500 .
C18 H18 0.9500 .

loop_
_geom_torsion_atom_site_label_1
_geom_torsion_atom_site_label_2
_geom_torsion_atom_site_label_3
_geom_torsion_atom_site_label_4
_geom_torsion
_geom_torsion_site_symmetry_1
_geom_torsion_site_symmetry_4
O1 Cu1 N1 C18 -152.1(5) 2_655 .
O6 Cu1 N1 C18 -3.2(3) . .
N2 Cu1 N1 C18 -178.8(3) . .
O8 Cu1 N1 C18 88.4(3) . .
O1 Cu1 N1 C15 22.2(7) 2_655 .
O6 Cu1 N1 C15 171.00(19) . .
N2 Cu1 N1 C15 -4.52(19) . .
O8 Cu1 N1 C15 -97.39(19) . .
O1 Cu1 N2 C7 4.6(3) 2_655 .
O6 Cu1 N2 C7 145.2(6) . .
N1 Cu1 N2 C7 -179.2(3) . .
O8 Cu1 N2 C7 -85.1(3) . .
O1 Cu1 N2 C11 -171.9(2) 2_655 .
O6 Cu1 N2 C11 -31.3(8) . .
N1 Cu1 N2 C11 4.31(19) . .
O8 Cu1 N2 C11 98.37(19) . .
O3 P1 O1 Cu1 78.76(19) . 2_645
O2 P1 O1 Cu1 -46.5(2) . 2_645
C1 P1 O1 Cu1 -160.76(15) . 2_645
O1 P1 O2 V1 7.5(2) . 3_656
O3 P1 O2 V1 -121.3(2) . 3_656
C1 P1 O2 V1 124.3(2) . 3_656
O6 P2 O5 V1 62.54(18) . .
O4 P2 O5 V1 -64.87(18) . .
C5 P2 O5 V1 179.23(15) . .
O7 V1 O5 P2 -153.63(15) . .
O8 V1 O5 P2 -35.20(18) . .
O2 V1 O5 P2 84.78(16) 3_656 .
O4 P2 O6 Cu1 71.2(2) . .
O5 P2 O6 Cu1 -52.7(2) . .
C5 P2 O6 Cu1 -167.44(16) . .
O1 Cu1 O6 P2 -71.06(18) 2_655 .
N1 Cu1 O6 P2 113.36(18) . .
N2 Cu1 O6 P2 148.5(6) . .
O8 Cu1 O6 P2 18.78(17) . .
O7 V1 O8 Cu1 115.49(14) . .
O2 V1 O8 Cu1 -122.55(13) 3_656 .
O5 V1 O8 Cu1 -3.07(17) . .
O1 Cu1 O8 V1 105.70(15) 2_655 .
O6 Cu1 O8 V1 10.56(15) . .
N1 Cu1 O8 V1 -81.72(15) . .
N2 Cu1 O8 V1 -163.50(15) . .
O1 P1 C1 C2 -126.4(2) . .
O3 P1 C1 C2 -0.8(3) . .
O2 P1 C1 C2 115.0(2) . .
O1 P1 C1 C6 53.7(2) . .
O3 P1 C1 C6 179.3(2) . .
O2 P1 C1 C6 -64.9(2) . .
C6 C1 C2 C3 0.4(4) . .
P1 C1 C2 C3 -179.5(2) . .
C1 C2 C3 C4 -0.3(4) . .
C2 C3 C4 C5 -0.4(5) . .
C3 C4 C5 C6 1.1(4) . .
C3 C4 C5 P2 -177.4(2) . .
O6 P2 C5 C4 49.1(3) . .
O4 P2 C5 C4 174.4(2) . .
O5 P2 C5 C4 -69.5(3) . .
O6 P2 C5 C6 -129.4(2) . .
O4 P2 C5 C6 -4.0(3) . .
O5 P2 C5 C6 112.1(2) . .
C2 C1 C6 C5 0.3(4) . .
P1 C1 C6 C5 -179.8(2) . .
C4 C5 C6 C1 -1.0(4) . .
P2 C5 C6 C1 177.4(2) . .
C11 N2 C7 C8 0.8(4) . .
Cu1 N2 C7 C8 -175.6(2) . .
N2 C7 C8 C9 0.6(5) . .
C7 C8 C9 C10 -1.1(5) . .
C8 C9 C10 C11 0.2(5) . .
C8 C9 C10 C12 179.1(3) . .
C7 N2 C11 C10 -1.7(4) . .
Cu1 N2 C11 C10 175.2(2) . .
C7 N2 C11 C15 179.6(3) . .
Cu1 N2 C11 C15 -3.4(3) . .
C9 C10 C11 N2 1.2(5) . .
C12 C10 C11 N2 -177.7(3) . .
C9 C10 C11 C15 179.8(3) . .
C12 C10 C11 C15 0.9(4) . .
C11 C10 C12 C13 -0.4(5) . .
C9 C10 C12 C13 -179.3(3) . .
C10 C12 C13 C14 -0.4(5) . .
C12 C13 C14 C16 179.1(3) . .
C12 C13 C14 C15 0.6(5) . .
C18 N1 C15 C14 0.6(4) . .
Cu1 N1 C15 C14 -174.3(2) . .
C18 N1 C15 C11 178.9(3) . .
Cu1 N1 C15 C11 4.0(3) . .
C16 C14 C15 N1 -0.4(4) . .
C13 C14 C15 N1 178.3(3) . .
C16 C14 C15 C11 -178.7(3) . .
C13 C14 C15 C11 0.0(4) . .
N2 C11 C15 N1 -0.4(4) . .
C10 C11 C15 N1 -179.1(3) . .
N2 C11 C15 C14 178.0(2) . .
C10 C11 C15 C14 -0.7(4) . .
C15 C14 C16 C17 0.1(4) . .
C13 C14 C16 C17 -178.5(3) . .
C14 C16 C17 C18 0.0(5) . .
C15 N1 C18 C17 -0.4(4) . .
Cu1 N1 C18 C17 173.6(2) . .
C16 C17 C18 N1 0.2(5) . .
